data_1540524
loop_
_publ_author_name
'Reis, Mariana A.'
'Andr\'e, V\^ania'
'Duarte, M. Teresa'
'Lage, Hermann'
'Ferreira, Maria-Jos\'e U'

_publ_section_title
;
 12,17-Cyclojatrophane and Jatrophane Constituents of Euphorbia
 welwitschii.
;
_journal_issue 11
_journal_name_full 'Journal of natural products'
_journal_page_first 2684
_journal_page_last 2690
_journal_paper_doi 10.1021/acs.jnatprod.5b00631
_journal_volume 78
_journal_year 2015
_chemical_absolute_configuration syn
_chemical_formula_sum 'C38 H50 N O14'
_chemical_formula_weight 744.79
_space_group_crystal_system orthorhombic
_space_group_IT_number 19
_space_group_name_Hall 'P 2ac 2ab'
_space_group_name_H-M_alt 'P 21 21 21'
_symmetry_space_group_name_Hall 'P 2ac 2ab'
_symmetry_space_group_name_H-M 'P 21 21 21'
_atom_sites_solution_hydrogens geom
_audit_creation_method SHELXL-2014/7
_cell_angle_alpha 90
_cell_angle_beta 90
_cell_angle_gamma 90
_cell_formula_units_Z 4
_cell_length_a 11.0875(10)
_cell_length_b 14.3476(13)
_cell_length_c 23.495(2)
_cell_measurement_temperature 150(2)
_cell_measurement_theta_max 26.577
_cell_measurement_theta_min 2.478
_cell_volume 3737.6(6)
_computing_cell_refinement 'BRUKER SMART (Bruker, 2005)'
_computing_data_collection 'BRUKER APEX2 (Bruker, 2005)'
_computing_data_reduction 'BRUKER SAINT (Bruker, 2005)'
_computing_molecular_graphics 'ORTEP 3.2 (Farrugia, 1997) and Mercury 2.2'
_computing_structure_refinement 'SHELXL-97 (Sheldrick, 2008)'
_computing_structure_solution 'SIR 97 (Altomare et al, 1999)'
_diffrn_ambient_temperature 150(2)
_diffrn_measured_fraction_theta_full 0.996
_diffrn_measured_fraction_theta_max 0.991
_diffrn_measurement_device_type 'Bruker APEX-II CCD area detector'
_diffrn_measurement_method 'phi and omega scans'
_diffrn_radiation_monochromator graphite
_diffrn_radiation_source 'fine-focus sealed tube'
_diffrn_radiation_type MoK\a
_diffrn_radiation_wavelength 0.71069
_diffrn_reflns_av_R_equivalents 0.1236
_diffrn_reflns_av_unetI/netI 0.1434
_diffrn_reflns_laue_measured_fraction_full 0.996
_diffrn_reflns_laue_measured_fraction_max 0.991
_diffrn_reflns_limit_h_max 13
_diffrn_reflns_limit_h_min -13
_diffrn_reflns_limit_k_max 18
_diffrn_reflns_limit_k_min -17
_diffrn_reflns_limit_l_max 29
_diffrn_reflns_limit_l_min -25
_diffrn_reflns_number 30303
_diffrn_reflns_point_group_measured_fraction_full 0.998
_diffrn_reflns_point_group_measured_fraction_max 0.992
_diffrn_reflns_theta_full 25.242
_diffrn_reflns_theta_max 26.577
_diffrn_reflns_theta_min 2.478
_exptl_absorpt_coefficient_mu 0.101
_exptl_absorpt_correction_type none
_exptl_crystal_colour colourless
_exptl_crystal_density_diffrn 1.324
_exptl_crystal_density_meas ?
_exptl_crystal_description block
_exptl_crystal_F_000 1588
_exptl_crystal_size_max 0.14
_exptl_crystal_size_mid 0.05
_exptl_crystal_size_min 0.02
_refine_diff_density_max 0.387
_refine_diff_density_min -0.265
_refine_diff_density_rms 0.055
_refine_ls_abs_structure_details
;
 Refined as an inversion twin.
;
_refine_ls_abs_structure_Flack 2.4(18)
_refine_ls_extinction_coef 0.0062(11)
_refine_ls_extinction_expression Fc^*^=kFc[1+0.001xFc^2^\l^3^/sin(2\q)]^-1/4^
_refine_ls_extinction_method 'SHELXL-2014/7 (Sheldrick 2014'
_refine_ls_goodness_of_fit_ref 0.998
_refine_ls_hydrogen_treatment constr
_refine_ls_matrix_type full
_refine_ls_number_parameters 482
_refine_ls_number_reflns 7703
_refine_ls_number_restraints 0
_refine_ls_restrained_S_all 0.998
_refine_ls_R_factor_all 0.1524
_refine_ls_R_factor_gt 0.0661
_refine_ls_shift/su_max 0.000
_refine_ls_shift/su_mean 0.000
_refine_ls_structure_factor_coef Fsqd
_refine_ls_weighting_details 'w=1/[\s^2^(Fo^2^)+(0.0602P)^2^] where P=(Fo^2^+2Fc^2^)/3'
_refine_ls_weighting_scheme calc
_refine_ls_wR_factor_gt 0.1244
_refine_ls_wR_factor_ref 0.1521
_reflns_Friedel_coverage 0.794
_reflns_friedel_fraction_full 1.000
_reflns_friedel_fraction_max 0.994
_reflns_number_gt 4144
_reflns_number_total 7703
_reflns_threshold_expression 'I > 2\s(I)'
_cod_data_source_file np5b00631_si_003.cif
_cod_data_source_block compound2
_cod_depositor_comments
;
The following automatic conversions were performed:

'_exptl_crystal_density_meas' value 'not measured' was changed to '?'
- the value is perceived as not measured.

Automatic conversion script
Id: cif_fix_values 4268 2015-11-12 08:31:59Z antanas 

 Adding full bibliography for 1540524--1540525.cif.
;
_cod_original_cell_volume 3737.5(6)
_cod_database_code 1540524
_shelx_shelxl_version_number 2014/7
_shelx_space_group_comment
;
The symmetry employed for this shelxl refinement is uniquely defined
by the following loop, which should always be used as a source of
symmetry information in preference to the above space-group names.
They are only intended as comments.
;

loop_
_space_group_symop_operation_xyz
'x, y, z'
'x+1/2, -y+1/2, -z'
'-x, y+1/2, -z+1/2'
'-x+1/2, -y, z+1/2'

loop_
_atom_site_label
_atom_site_type_symbol
_atom_site_fract_x
_atom_site_fract_y
_atom_site_fract_z
_atom_site_U_iso_or_equiv
_atom_site_adp_type
_atom_site_occupancy
_atom_site_site_symmetry_order
_atom_site_calc_flag
_atom_site_refinement_flags_posn
_atom_site_refinement_flags_adp
C1 C 0.8681(5) 1.0647(4) 0.2599(2) 0.0316(15) Uani 1 1 d . .
H19 H 0.8282 1.1065 0.2851 0.038 Uiso 1 1 calc R U
C2 C 0.9994(5) 1.0668(4) 0.2413(3) 0.0344(15) Uani 1 1 d . .
H20 H 1.0415 1.0140 0.2608 0.041 Uiso 1 1 calc R U
C3 C 0.9899(5) 1.0422(4) 0.1787(2) 0.0321(15) Uani 1 1 d . .
H3 H 1.0691 1.0255 0.1612 0.039 Uiso 1 1 calc R U
C4 C 0.8985(5) 0.9619(4) 0.1777(2) 0.0282(14) Uani 1 1 d . .
H4 H 0.9429 0.9022 0.1847 0.034 Uiso 1 1 calc R U
C5 C 0.8314(5) 0.9539(4) 0.1204(2) 0.0258(13) Uani 1 1 d . .
H5 H 0.7863 1.0130 0.1128 0.031 Uiso 1 1 calc R U
C6 C 0.7431(5) 0.8698(4) 0.1171(3) 0.0297(15) Uani 1 1 d . .
C7 C 0.6358(5) 0.8837(4) 0.0752(2) 0.0288(14) Uani 1 1 d . .
H7 H 0.5774 0.8317 0.0816 0.035 Uiso 1 1 calc R U
C8 C 0.5633(5) 0.9746(4) 0.0716(2) 0.0288(14) Uani 1 1 d . .
H8 H 0.6096 1.0155 0.0449 0.035 Uiso 1 1 calc R U
C9 C 0.5304(5) 1.0372(4) 0.1218(2) 0.0246(13) Uani 1 1 d . .
H9 H 0.6069 1.0617 0.1386 0.030 Uiso 1 1 calc R U
C10 C 0.4485(5) 1.0040(4) 0.1711(2) 0.0274(14) Uani 1 1 d . .
C11 C 0.4994(5) 0.9128(4) 0.1964(2) 0.0283(14) Uani 1 1 d . .
H25 H 0.4850 0.8628 0.1675 0.034 Uiso 1 1 calc R U
C12 C 0.6333(5) 0.9054(4) 0.2142(2) 0.0301(15) Uani 1 1 d . .
C13 C 0.6669(5) 0.8789(5) 0.2761(2) 0.0353(15) Uani 1 1 d . .
H23 H 0.6523 0.8113 0.2837 0.042 Uiso 1 1 calc R U
C14 C 0.7992(6) 0.9002(4) 0.2722(3) 0.0317(15) Uani 1 1 d . .
C15 C 0.8146(5) 0.9806(4) 0.2292(2) 0.0266(14) Uani 1 1 d . .
C16 C 1.0680(5) 1.1550(5) 0.2550(3) 0.0448(17) Uani 1 1 d . .
H21A H 1.0689 1.1645 0.2963 0.067 Uiso 1 1 calc R U
H21B H 1.1510 1.1495 0.2410 0.067 Uiso 1 1 calc R U
H21C H 1.0286 1.2082 0.2366 0.067 Uiso 1 1 calc R U
C17 C 0.6985(5) 0.8363(4) 0.1746(2) 0.0310(15) Uani 1 1 d . .
H16A H 0.7689 0.8114 0.1956 0.037 Uiso 1 1 calc R U
H16B H 0.6431 0.7833 0.1678 0.037 Uiso 1 1 calc R U
C18 C 0.4422(5) 1.0828(4) 0.2155(3) 0.0376(16) Uani 1 1 d . .
H42A H 0.5238 1.0978 0.2287 0.056 Uiso 1 1 calc R U
H42B H 0.4059 1.1383 0.1981 0.056 Uiso 1 1 calc R U
H42C H 0.3930 1.0626 0.2478 0.056 Uiso 1 1 calc R U
C19 C 0.3195(5) 0.9816(4) 0.1509(3) 0.0375(16) Uani 1 1 d . .
H43A H 0.3222 0.9315 0.1226 0.056 Uiso 1 1 calc R U
H43B H 0.2707 0.9617 0.1835 0.056 Uiso 1 1 calc R U
H43C H 0.2835 1.0374 0.1338 0.056 Uiso 1 1 calc R U
C20 C 0.6104(6) 0.9412(5) 0.3231(2) 0.0429(17) Uani 1 1 d . .
H24A H 0.5239 0.9280 0.3261 0.064 Uiso 1 1 calc R U
H24B H 0.6495 0.9280 0.3597 0.064 Uiso 1 1 calc R U
H24C H 0.6221 1.0070 0.3133 0.064 Uiso 1 1 calc R U
C21 C 0.9996(5) 1.1758(4) 0.1170(3) 0.0312(15) Uani 1 1 d . .
C22 C 0.9332(5) 1.2613(4) 0.0989(3) 0.0369(16) Uani 1 1 d . .
H1A H 0.8517 1.2604 0.1151 0.055 Uiso 1 1 calc R U
H1B H 0.9762 1.3167 0.1124 0.055 Uiso 1 1 calc R U
H1C H 0.9279 1.2628 0.0572 0.055 Uiso 1 1 calc R U
C25 C 0.6390(7) 0.8074(6) -0.0166(3) 0.053(2) Uani 1 1 d . .
C26 C 0.6956(6) 0.8152(6) -0.0752(3) 0.059(2) Uani 1 1 d . .
H31 H 0.6772 0.8796 -0.0890 0.071 Uiso 1 1 calc R U
C27 C 0.6349(6) 0.7498(5) -0.1160(3) 0.0501(19) Uani 1 1 d . .
H33A H 0.5475 0.7596 -0.1146 0.075 Uiso 1 1 calc R U
H33B H 0.6642 0.7618 -0.1546 0.075 Uiso 1 1 calc R U
H33C H 0.6533 0.6854 -0.1053 0.075 Uiso 1 1 calc R U
C28 C 0.8257(7) 0.8085(8) -0.0727(3) 0.093(3) Uani 1 1 d . .
H32A H 0.8567 0.8537 -0.0451 0.140 Uiso 1 1 calc R U
H32B H 0.8488 0.7454 -0.0610 0.140 Uiso 1 1 calc R U
H32C H 0.8596 0.8218 -0.1103 0.140 Uiso 1 1 calc R U
C29 C 0.4387(6) 0.9841(5) -0.0118(3) 0.0370(16) Uani 1 1 d . .
C30 C 0.3273(6) 0.9443(5) -0.0401(3) 0.0441(17) Uani 1 1 d . .
H37 H 0.3331 0.8748 -0.0383 0.053 Uiso 1 1 calc R U
C31 C 0.2173(7) 0.9735(8) -0.0065(4) 0.108(4) Uani 1 1 d . .
H38A H 0.2266 0.9541 0.0332 0.162 Uiso 1 1 calc R U
H38B H 0.2086 1.0414 -0.0083 0.162 Uiso 1 1 calc R U
H38C H 0.1454 0.9440 -0.0228 0.162 Uiso 1 1 calc R U
C32 C 0.3198(8) 0.9716(7) -0.1014(3) 0.105(4) Uani 1 1 d . .
H39A H 0.3929 0.9512 -0.1213 0.157 Uiso 1 1 calc R U
H39B H 0.2492 0.9421 -0.1188 0.157 Uiso 1 1 calc R U
H39C H 0.3124 1.0395 -0.1044 0.157 Uiso 1 1 calc R U
C33 C 0.5285(5) 1.1889(4) 0.0775(2) 0.0255(13) Uani 1 1 d . .
C34 C 0.4480(5) 1.2643(4) 0.0582(2) 0.0281(14) Uani 1 1 d . .
C35 C 0.3258(6) 1.2646(5) 0.0710(3) 0.0380(16) Uani 1 1 d . .
H40 H 0.2904 1.2145 0.0914 0.046 Uiso 1 1 calc R U
C36 C 0.2567(5) 1.3392(4) 0.0534(3) 0.0381(17) Uani 1 1 d . .
H41 H 0.1733 1.3427 0.0626 0.046 Uiso 1 1 calc R U
C37 C 0.3118(6) 1.4085(4) 0.0221(3) 0.0379(16) Uani 1 1 d . .
H14 H 0.2634 1.4596 0.0102 0.045 Uiso 1 1 calc R U
C38 C 0.4944(6) 1.3382(4) 0.0265(3) 0.0371(16) Uani 1 1 d . .
H13 H 0.5781 1.3380 0.0179 0.044 Uiso 1 1 calc R U
C39 C 0.3753(5) 0.8045(5) 0.2481(3) 0.0349(16) Uani 1 1 d . .
C40 C 0.2916(6) 0.7984(5) 0.2971(3) 0.053(2) Uani 1 1 d . .
H27A H 0.2896 0.8583 0.3170 0.079 Uiso 1 1 calc R U
H27B H 0.2105 0.7830 0.2834 0.079 Uiso 1 1 calc R U
H27C H 0.3193 0.7497 0.3233 0.079 Uiso 1 1 calc R U
N1 N 0.4275(5) 1.4093(3) 0.0075(2) 0.0357(13) Uani 1 1 d . .
O1 O 0.9309(3) 1.1226(3) 0.15091(16) 0.0297(9) Uani 1 1 d . .
O2 O 1.1010(4) 1.1569(3) 0.10419(19) 0.0453(12) Uani 1 1 d . .
O5 O 0.8078(4) 0.7902(3) 0.09624(17) 0.0348(11) Uani 1 1 d . .
H78 H 0.8610 0.8077 0.0731 0.052 Uiso 1 1 calc R U
O6 O 0.6819(3) 0.8750(3) 0.01768(16) 0.0302(10) Uani 1 1 d . .
O7 O 0.5631(5) 0.7529(4) -0.0021(3) 0.085(2) Uani 1 1 d . .
O8 O 0.4537(3) 0.9494(3) 0.04079(17) 0.0329(10) Uani 1 1 d . .
O9 O 0.5070(4) 1.0389(3) -0.03363(19) 0.0535(13) Uani 1 1 d . .
O10 O 0.4646(3) 1.1156(3) 0.09711(16) 0.0295(10) Uani 1 1 d . .
O11 O 0.6372(3) 1.1920(3) 0.07674(18) 0.0351(11) Uani 1 1 d . .
O12 O 0.4228(3) 0.8913(3) 0.24510(16) 0.0343(10) Uani 1 1 d . .
O13 O 0.3987(4) 0.7441(3) 0.2151(2) 0.0505(13) Uani 1 1 d . .
O14 O 0.6925(3) 0.9962(2) 0.21036(15) 0.0252(9) Uani 1 1 d . .
O15 O 0.8809(4) 0.8666(3) 0.29984(18) 0.0438(12) Uani 1 1 d . .
O3 O 0.9205(3) 0.9403(3) 0.07677(17) 0.0326(10) Uani 1 1 d . .
H77 H 0.9347 0.9913 0.0606 0.049 Uiso 1 1 calc R U

loop_
_atom_site_aniso_label
_atom_site_aniso_U_11
_atom_site_aniso_U_22
_atom_site_aniso_U_33
_atom_site_aniso_U_23
_atom_site_aniso_U_13
_atom_site_aniso_U_12
C1 0.030(3) 0.035(4) 0.030(4) -0.012(3) 0.004(3) -0.005(3)
C2 0.032(3) 0.032(4) 0.039(4) 0.004(3) -0.005(3) 0.003(3)
C3 0.028(3) 0.026(3) 0.042(4) 0.008(3) -0.003(3) 0.008(3)
C4 0.025(3) 0.026(3) 0.034(4) 0.003(3) -0.005(3) 0.004(3)
C5 0.025(3) 0.025(3) 0.027(3) 0.003(3) 0.005(3) 0.001(3)
C6 0.032(3) 0.028(4) 0.030(4) 0.004(3) 0.006(3) 0.003(3)
C7 0.039(3) 0.025(3) 0.023(3) 0.003(3) 0.006(3) 0.000(3)
C8 0.028(3) 0.025(3) 0.033(3) 0.000(3) -0.003(3) -0.005(3)
C9 0.023(3) 0.027(3) 0.024(3) 0.006(3) 0.000(2) 0.001(3)
C10 0.026(3) 0.024(3) 0.032(3) 0.000(3) 0.003(3) -0.006(3)
C11 0.031(3) 0.032(4) 0.021(3) 0.007(3) 0.011(3) -0.003(3)
C12 0.039(3) 0.027(3) 0.025(3) 0.007(3) 0.007(3) -0.005(3)
C13 0.044(4) 0.033(4) 0.028(4) 0.012(3) -0.004(3) -0.004(3)
C14 0.041(4) 0.030(4) 0.024(4) 0.001(3) 0.000(3) 0.001(3)
C15 0.025(3) 0.029(4) 0.026(3) 0.006(3) -0.002(3) 0.000(3)
C16 0.038(4) 0.053(4) 0.044(4) -0.001(4) 0.000(3) -0.010(3)
C17 0.036(3) 0.022(3) 0.035(4) 0.000(3) 0.002(3) -0.003(3)
C18 0.039(4) 0.036(4) 0.038(4) 0.002(3) 0.013(3) 0.002(3)
C19 0.031(3) 0.040(4) 0.041(4) 0.012(3) 0.005(3) -0.011(3)
C20 0.057(4) 0.054(4) 0.017(3) 0.002(3) 0.000(3) -0.009(4)
C21 0.033(4) 0.031(4) 0.030(4) 0.003(3) 0.005(3) -0.001(3)
C22 0.039(4) 0.036(4) 0.036(4) 0.003(3) -0.001(3) -0.008(3)
C25 0.055(5) 0.064(5) 0.042(5) -0.016(4) 0.008(4) -0.013(4)
C26 0.055(5) 0.077(6) 0.046(5) -0.019(4) 0.016(4) -0.020(4)
C27 0.042(4) 0.056(5) 0.053(5) -0.015(4) -0.001(3) -0.001(4)
C28 0.053(5) 0.178(11) 0.049(5) -0.035(6) 0.016(4) -0.030(6)
C29 0.039(4) 0.038(4) 0.034(4) 0.000(3) -0.005(3) 0.002(3)
C30 0.046(4) 0.035(4) 0.051(4) 0.001(4) -0.013(4) -0.004(3)
C31 0.046(5) 0.153(11) 0.124(8) -0.043(8) -0.030(5) 0.001(6)
C32 0.111(8) 0.149(10) 0.054(6) 0.021(6) -0.040(6) -0.061(8)
C33 0.029(3) 0.022(3) 0.026(3) 0.002(3) 0.003(3) 0.000(3)
C34 0.031(3) 0.029(3) 0.024(4) 0.002(3) -0.007(3) -0.006(3)
C35 0.034(4) 0.037(4) 0.042(4) 0.009(3) -0.004(3) -0.003(3)
C36 0.028(3) 0.035(4) 0.051(5) 0.008(3) -0.005(3) 0.007(3)
C37 0.046(4) 0.029(4) 0.039(4) -0.004(3) -0.013(3) 0.003(3)
C38 0.036(3) 0.037(4) 0.038(4) -0.001(3) -0.001(3) -0.003(3)
C39 0.041(4) 0.032(4) 0.031(4) 0.006(3) -0.003(3) -0.011(3)
C40 0.056(5) 0.056(5) 0.047(5) 0.012(4) 0.012(4) -0.020(4)
N1 0.040(3) 0.029(3) 0.039(3) 0.008(2) -0.006(3) 0.001(3)
O1 0.025(2) 0.028(2) 0.036(2) 0.0075(19) 0.0019(19) -0.0020(19)
O2 0.029(2) 0.049(3) 0.058(3) 0.014(2) 0.011(2) 0.002(2)
O5 0.042(3) 0.025(2) 0.037(3) -0.0012(19) 0.011(2) 0.007(2)
O6 0.033(2) 0.032(2) 0.026(2) -0.006(2) 0.0032(18) -0.005(2)
O7 0.096(4) 0.075(4) 0.084(4) -0.045(3) 0.053(4) -0.053(4)
O8 0.037(2) 0.035(2) 0.027(2) 0.003(2) -0.0072(19) -0.008(2)
O9 0.055(3) 0.055(3) 0.050(3) 0.026(3) -0.014(2) -0.016(3)
O10 0.025(2) 0.024(2) 0.040(3) 0.0082(19) 0.0014(18) 0.0001(19)
O11 0.023(2) 0.035(3) 0.048(3) 0.007(2) 0.004(2) -0.0020(19)
O12 0.043(2) 0.029(2) 0.031(2) -0.0020(19) 0.012(2) -0.013(2)
O13 0.077(3) 0.033(3) 0.042(3) -0.003(2) 0.008(3) -0.016(3)
O14 0.028(2) 0.018(2) 0.030(2) 0.0031(18) -0.0016(18) -0.0037(18)
O15 0.049(3) 0.042(3) 0.041(3) 0.012(2) -0.015(2) 0.003(2)
O3 0.033(2) 0.029(2) 0.036(2) 0.004(2) 0.011(2) 0.005(2)

loop_
_atom_type_symbol
_atom_type_description
_atom_type_scat_dispersion_real
_atom_type_scat_dispersion_imag
_atom_type_scat_source
C C 0.0033 0.0016 'International Tables Vol C Tables 4.2.6.8 and 6.1.1.4'
H H 0.0000 0.0000 'International Tables Vol C Tables 4.2.6.8 and 6.1.1.4'
N N 0.0061 0.0033 'International Tables Vol C Tables 4.2.6.8 and 6.1.1.4'
O O 0.0106 0.0060 'International Tables Vol C Tables 4.2.6.8 and 6.1.1.4'

loop_
_geom_angle_atom_site_label_1
_geom_angle_atom_site_label_2
_geom_angle_atom_site_label_3
_geom_angle
C2 C1 C15 104.5(5)
C2 C1 H19 127.8
C15 C1 H19 127.8
C16 C2 C3 115.9(5)
C16 C2 C1 115.9(5)
C3 C2 C1 102.0(5)
C16 C2 H20 107.5
C3 C2 H20 107.5
C1 C2 H20 107.5
O1 C3 C2 106.2(5)
O1 C3 C4 106.7(4)
C2 C3 C4 103.6(5)
O1 C3 H3 113.2
C2 C3 H3 113.2
C4 C3 H3 113.2
C3 C4 C5 112.8(5)
C3 C4 C15 104.7(5)
C5 C4 C15 113.9(4)
C3 C4 H4 108.4
C5 C4 H4 108.4
C15 C4 H4 108.4
O3 C5 C4 107.5(4)
O3 C5 C6 107.0(4)
C4 C5 C6 113.8(5)
O3 C5 H5 109.5
C4 C5 H5 109.5
C6 C5 H5 109.5
O5 C6 C17 102.4(4)
O5 C6 C5 108.6(4)
C17 C6 C5 114.0(5)
O5 C6 C7 105.6(5)
C17 C6 C7 110.8(4)
C5 C6 C7 114.4(5)
O6 C7 C8 101.9(4)
O6 C7 C6 108.0(4)
C8 C7 C6 123.0(5)
O6 C7 H7 107.7
C8 C7 H7 107.7
C6 C7 H7 107.7
O8 C8 C9 109.3(4)
O8 C8 C7 104.6(4)
C9 C8 C7 125.6(5)
O8 C8 H8 105.2
C9 C8 H8 105.2
C7 C8 H8 105.2
O10 C9 C8 105.4(4)
O10 C9 C10 103.9(4)
C8 C9 C10 122.6(5)
O10 C9 H9 108.1
C8 C9 H9 108.1
C10 C9 H9 108.1
C18 C10 C19 108.6(5)
C18 C10 C11 112.2(5)
C19 C10 C11 106.3(5)
C18 C10 C9 107.9(5)
C19 C10 C9 112.3(5)
C11 C10 C9 109.5(4)
O12 C11 C10 105.6(4)
O12 C11 C12 109.4(4)
C10 C11 C12 120.9(5)
O12 C11 H25 106.7
C10 C11 H25 106.7
C12 C11 H25 106.7
O14 C12 C17 109.0(4)
O14 C12 C11 110.7(5)
C17 C12 C11 109.3(5)
O14 C12 C13 99.8(5)
C17 C12 C13 107.3(5)
C11 C12 C13 120.1(5)
C14 C13 C12 97.3(4)
C14 C13 C20 108.7(5)
C12 C13 C20 115.5(5)
C14 C13 H23 111.5
C12 C13 H23 111.5
C20 C13 H23 111.5
O15 C14 C13 128.0(6)
O15 C14 C15 124.4(5)
C13 C14 C15 107.5(5)
O14 C15 C1 112.7(4)
O14 C15 C14 102.3(4)
C1 C15 C14 108.9(5)
O14 C15 C4 110.6(4)
C1 C15 C4 105.9(4)
C14 C15 C4 116.6(5)
C2 C16 H21A 109.5
C2 C16 H21B 109.5
H21A C16 H21B 109.5
C2 C16 H21C 109.5
H21A C16 H21C 109.5
H21B C16 H21C 109.5
C6 C17 C12 119.1(5)
C6 C17 H16A 107.5
C12 C17 H16A 107.5
C6 C17 H16B 107.5
C12 C17 H16B 107.5
H16A C17 H16B 107.0
C10 C18 H42A 109.5
C10 C18 H42B 109.5
H42A C18 H42B 109.5
C10 C18 H42C 109.5
H42A C18 H42C 109.5
H42B C18 H42C 109.5
C10 C19 H43A 109.5
C10 C19 H43B 109.5
H43A C19 H43B 109.5
C10 C19 H43C 109.5
H43A C19 H43C 109.5
H43B C19 H43C 109.5
C13 C20 H24A 109.5
C13 C20 H24B 109.5
H24A C20 H24B 109.5
C13 C20 H24C 109.5
H24A C20 H24C 109.5
H24B C20 H24C 109.5
O2 C21 O1 123.7(6)
O2 C21 C22 125.4(6)
O1 C21 C22 110.9(5)
C21 C22 H1A 109.5
C21 C22 H1B 109.5
H1A C22 H1B 109.5
C21 C22 H1C 109.5
H1A C22 H1C 109.5
H1B C22 H1C 109.5
O7 C25 O6 123.3(6)
O7 C25 C26 126.6(7)
O6 C25 C26 110.1(6)
C28 C26 C27 115.6(7)
C28 C26 C25 111.7(7)
C27 C26 C25 110.3(6)
C28 C26 H31 106.2
C27 C26 H31 106.2
C25 C26 H31 106.2
C26 C27 H33A 109.5
C26 C27 H33B 109.5
H33A C27 H33B 109.5
C26 C27 H33C 109.5
H33A C27 H33C 109.5
H33B C27 H33C 109.5
C26 C28 H32A 109.5
C26 C28 H32B 109.5
H32A C28 H32B 109.5
C26 C28 H32C 109.5
H32A C28 H32C 109.5
H32B C28 H32C 109.5
O9 C29 O8 123.7(6)
O9 C29 C30 124.9(6)
O8 C29 C30 111.4(6)
C32 C30 C31 112.6(7)
C32 C30 C29 111.6(6)
C31 C30 C29 109.0(6)
C32 C30 H37 107.8
C31 C30 H37 107.8
C29 C30 H37 107.8
C30 C31 H38A 109.5
C30 C31 H38B 109.5
H38A C31 H38B 109.5
C30 C31 H38C 109.5
H38A C31 H38C 109.5
H38B C31 H38C 109.5
C30 C32 H39A 109.5
C30 C32 H39B 109.5
H39A C32 H39B 109.5
C30 C32 H39C 109.5
H39A C32 H39C 109.5
H39B C32 H39C 109.5
O11 C33 O10 123.9(5)
O11 C33 C34 125.0(5)
O10 C33 C34 111.0(5)
C35 C34 C38 118.2(6)
C35 C34 C33 121.9(5)
C38 C34 C33 119.9(5)
C36 C35 C34 118.8(6)
C36 C35 H40 120.6
C34 C35 H40 120.6
C35 C36 C37 118.2(6)
C35 C36 H41 120.9
C37 C36 H41 120.9
N1 C37 C36 124.9(6)
N1 C37 H14 117.6
C36 C37 H14 117.6
N1 C38 C34 123.6(6)
N1 C38 H13 118.2
C34 C38 H13 118.2
O13 C39 O12 123.3(6)
O13 C39 C40 126.8(6)
O12 C39 C40 109.8(6)
C39 C40 H27A 109.5
C39 C40 H27B 109.5
H27A C40 H27B 109.5
C39 C40 H27C 109.5
H27A C40 H27C 109.5
H27B C40 H27C 109.5
C37 N1 C38 116.3(5)
C21 O1 C3 117.1(4)
C6 O5 H78 109.5
C25 O6 C7 119.7(5)
C29 O8 C8 117.9(5)
C33 O10 C9 118.3(4)
C39 O12 C11 117.5(5)
C15 O14 C12 105.3(4)
C5 O3 H77 109.5

loop_
_geom_bond_atom_site_label_1
_geom_bond_atom_site_label_2
_geom_bond_distance
C1 C2 1.521(8)
C1 C15 1.527(8)
C1 H19 0.9500
C2 C16 1.512(8)
C2 C3 1.516(8)
C2 H20 1.0000
C3 O1 1.477(6)
C3 C4 1.535(8)
C3 H3 1.0000
C4 C5 1.543(8)
C4 C15 1.549(8)
C4 H4 1.0000
C5 O3 1.436(6)
C5 C6 1.556(8)
C5 H5 1.0000
C6 O5 1.436(7)
C6 C17 1.517(8)
C6 C7 1.557(8)
C7 O6 1.450(6)
C7 C8 1.535(8)
C7 H7 1.0000
C8 O8 1.460(6)
C8 C9 1.525(8)
C8 H8 1.0000
C9 O10 1.461(6)
C9 C10 1.546(7)
C9 H9 1.0000
C10 C18 1.540(8)
C10 C19 1.541(8)
C10 C11 1.545(8)
C11 O12 1.458(6)
C11 C12 1.547(8)
C11 H25 1.0000
C12 O14 1.461(7)
C12 C17 1.541(8)
C12 C13 1.548(8)
C13 C14 1.502(8)
C13 C20 1.553(8)
C13 H23 1.0000
C14 O15 1.214(7)
C14 C15 1.544(8)
C15 O14 1.442(6)
C16 H21A 0.9800
C16 H21B 0.9800
C16 H21C 0.9800
C17 H16A 0.9900
C17 H16B 0.9900
C18 H42A 0.9800
C18 H42B 0.9800
C18 H42C 0.9800
C19 H43A 0.9800
C19 H43B 0.9800
C19 H43C 0.9800
C20 H24A 0.9800
C20 H24B 0.9800
C20 H24C 0.9800
C21 O2 1.195(7)
C21 O1 1.340(7)
C21 C22 1.493(8)
C22 H1A 0.9800
C22 H1B 0.9800
C22 H1C 0.9800
C25 O7 1.197(8)
C25 O6 1.347(8)
C25 C26 1.518(10)
C26 C28 1.447(10)
C26 C27 1.499(9)
C26 H31 1.0000
C27 H33A 0.9800
C27 H33B 0.9800
C27 H33C 0.9800
C28 H32A 0.9800
C28 H32B 0.9800
C28 H32C 0.9800
C29 O9 1.205(7)
C29 O8 1.344(7)
C29 C30 1.514(9)
C30 C32 1.497(9)
C30 C31 1.512(10)
C30 H37 1.0000
C31 H38A 0.9800
C31 H38B 0.9800
C31 H38C 0.9800
C32 H39A 0.9800
C32 H39B 0.9800
C32 H39C 0.9800
C33 O11 1.206(6)
C33 O10 1.350(7)
C33 C34 1.473(8)
C34 C35 1.388(8)
C34 C38 1.394(8)
C35 C36 1.379(8)
C35 H40 0.9500
C36 C37 1.380(8)
C36 H41 0.9500
C37 N1 1.327(7)
C37 H14 0.9500
C38 N1 1.338(7)
C38 H13 0.9500
C39 O13 1.191(7)
C39 O12 1.354(7)
C39 C40 1.481(9)
C40 H27A 0.9800
C40 H27B 0.9800
C40 H27C 0.9800
O5 H78 0.8400
O3 H77 0.8400

loop_
_geom_torsion_atom_site_label_1
_geom_torsion_atom_site_label_2
_geom_torsion_atom_site_label_3
_geom_torsion_atom_site_label_4
_geom_torsion
C15 C1 C2 C16 167.1(5)
C15 C1 C2 C3 40.3(6)
C16 C2 C3 O1 -58.0(6)
C1 C2 C3 O1 68.8(5)
C16 C2 C3 C4 -170.2(5)
C1 C2 C3 C4 -43.4(6)
O1 C3 C4 C5 42.4(6)
C2 C3 C4 C5 154.2(5)
O1 C3 C4 C15 -82.0(5)
C2 C3 C4 C15 29.9(5)
C3 C4 C5 O3 58.7(6)
C15 C4 C5 O3 177.8(4)
C3 C4 C5 C6 177.0(5)
C15 C4 C5 C6 -63.9(6)
O3 C5 C6 O5 29.5(6)
C4 C5 C6 O5 -89.1(5)
O3 C5 C6 C17 142.9(5)
C4 C5 C6 C17 24.3(7)
O3 C5 C6 C7 -88.1(6)
C4 C5 C6 C7 153.3(5)
O5 C6 C7 O6 -45.2(6)
C17 C6 C7 O6 -155.3(5)
C5 C6 C7 O6 74.2(6)
O5 C6 C7 C8 -163.2(5)
C17 C6 C7 C8 86.7(6)
C5 C6 C7 C8 -43.9(7)
O6 C7 C8 O8 75.1(5)
C6 C7 C8 O8 -164.0(5)
O6 C7 C8 C9 -157.5(5)
C6 C7 C8 C9 -36.6(8)
O8 C8 C9 O10 -56.0(5)
C7 C8 C9 O10 178.6(5)
O8 C8 C9 C10 62.2(6)
C7 C8 C9 C10 -63.3(7)
O10 C9 C10 C18 -64.8(5)
C8 C9 C10 C18 176.4(5)
O10 C9 C10 C19 54.9(6)
C8 C9 C10 C19 -63.9(7)
O10 C9 C10 C11 172.8(4)
C8 C9 C10 C11 53.9(6)
C18 C10 C11 O12 55.6(6)
C19 C10 C11 O12 -63.0(6)
C9 C10 C11 O12 175.4(4)
C18 C10 C11 C12 -69.1(7)
C19 C10 C11 C12 172.3(5)
C9 C10 C11 C12 50.8(7)
O12 C11 C12 O14 -115.6(5)
C10 C11 C12 O14 7.3(7)
O12 C11 C12 C17 124.3(5)
C10 C11 C12 C17 -112.8(6)
O12 C11 C12 C13 -0.3(7)
C10 C11 C12 C13 122.6(6)
O14 C12 C13 C14 -48.7(5)
C17 C12 C13 C14 64.9(6)
C11 C12 C13 C14 -169.6(5)
O14 C12 C13 C20 66.1(6)
C17 C12 C13 C20 179.6(5)
C11 C12 C13 C20 -54.9(8)
C12 C13 C14 O15 -153.6(7)
C20 C13 C14 O15 86.3(8)
C12 C13 C14 C15 31.0(6)
C20 C13 C14 C15 -89.0(5)
C2 C1 C15 O14 -142.8(5)
C2 C1 C15 C14 104.4(5)
C2 C1 C15 C4 -21.7(6)
O15 C14 C15 O14 -177.8(6)
C13 C14 C15 O14 -2.2(6)
O15 C14 C15 C1 -58.2(8)
C13 C14 C15 C1 117.3(5)
O15 C14 C15 C4 61.4(8)
C13 C14 C15 C4 -123.0(5)
C3 C4 C15 O14 117.5(5)
C5 C4 C15 O14 -6.1(6)
C3 C4 C15 C1 -4.9(5)
C5 C4 C15 C1 -128.5(5)
C3 C4 C15 C14 -126.2(5)
C5 C4 C15 C14 110.2(6)
O5 C6 C17 C12 174.3(5)
C5 C6 C17 C12 57.2(7)
C7 C6 C17 C12 -73.6(7)
O14 C12 C17 C6 -38.8(7)
C11 C12 C17 C6 82.3(6)
C13 C12 C17 C6 -146.0(5)
O7 C25 C26 C28 -124.7(9)
O6 C25 C26 C28 58.5(10)
O7 C25 C26 C27 5.4(12)
O6 C25 C26 C27 -171.4(6)
O9 C29 C30 C32 7.2(10)
O8 C29 C30 C32 -171.7(6)
O9 C29 C30 C31 -117.8(8)
O8 C29 C30 C31 63.4(8)
O11 C33 C34 C35 -166.3(6)
O10 C33 C34 C35 12.8(8)
O11 C33 C34 C38 13.4(9)
O10 C33 C34 C38 -167.5(5)
C38 C34 C35 C36 -2.1(9)
C33 C34 C35 C36 177.6(6)
C34 C35 C36 C37 2.2(9)
C35 C36 C37 N1 -0.1(10)
C35 C34 C38 N1 -0.2(9)
C33 C34 C38 N1 -179.9(5)
C36 C37 N1 C38 -2.2(9)
C34 C38 N1 C37 2.3(9)
O2 C21 O1 C3 7.3(8)
C22 C21 O1 C3 -171.8(5)
C2 C3 O1 C21 108.9(5)
C4 C3 O1 C21 -141.0(5)
O7 C25 O6 C7 0.2(11)
C26 C25 O6 C7 177.1(5)
C8 C7 O6 C25 -110.1(6)
C6 C7 O6 C25 119.1(6)
O9 C29 O8 C8 -4.4(9)
C30 C29 O8 C8 174.5(5)
C9 C8 O8 C29 111.7(5)
C7 C8 O8 C29 -111.4(5)
O11 C33 O10 C9 3.5(8)
C34 C33 O10 C9 -175.6(4)
C8 C9 O10 C33 -86.2(5)
C10 C9 O10 C33 143.8(5)
O13 C39 O12 C11 4.6(8)
C40 C39 O12 C11 -174.7(5)
C10 C11 O12 C39 128.6(5)
C12 C11 O12 C39 -99.8(6)
C1 C15 O14 C12 -147.2(4)
C14 C15 O14 C12 -30.4(5)
C4 C15 O14 C12 94.5(5)
C17 C12 O14 C15 -61.1(5)
C11 C12 O14 C15 178.7(4)
C13 C12 O14 C15 51.1(5)
